data_7217079
loop_
_publ_author_name
'Li, Yan'
'Jia, Yiming'
'Wang, Zhenwen'
'Li, Xianghui'
'Feng, Wen'
'Deng, Pengchi'
'Yuan, Lihua'

_publ_section_title
;
 An insight into the extraction of transition metal ions by picolinamides
 associated with intramolecular hydrogen bonding and rotational
 isomerization
;
_journal_issue 56
_journal_name_full 'RSC Advances'
_journal_page_first 29702
_journal_paper_doi 10.1039/C4RA02030H
_journal_volume 4
_journal_year 2014
_chemical_formula_sum 'C29 H35 N3 O4'
_chemical_formula_weight 489.60
_chemical_name_systematic
; 
 ? 
;
_space_group_IT_number 43
_symmetry_cell_setting orthorhombic
_symmetry_space_group_name_Hall 'F 2 -2d'
_symmetry_space_group_name_H-M 'F d d 2'
_atom_sites_solution_hydrogens geom
_atom_sites_solution_primary direct
_atom_sites_solution_secondary difmap
_audit_creation_method SHELXL-97
_cell_angle_alpha 90.00
_cell_angle_beta 90.00
_cell_angle_gamma 90.00
_cell_formula_units_Z 8
_cell_length_a 14.033(3)
_cell_length_b 38.450(8)
_cell_length_c 10.289(2)
_cell_measurement_temperature 296(2)
_cell_volume 5552(2)
_computing_structure_refinement 'SHELXL-97 (Sheldrick, 1997)'
_computing_structure_solution 'SHELXS-97 (Sheldrick, 1990)'
_diffrn_ambient_temperature 296(2)
_diffrn_measured_fraction_theta_full 0.998
_diffrn_measured_fraction_theta_max 0.998
_diffrn_radiation_monochromator graphite
_diffrn_radiation_source 'fine-focus sealed tube'
_diffrn_radiation_type MoK\a
_diffrn_radiation_wavelength 0.71073
_diffrn_reflns_av_R_equivalents 0.0589
_diffrn_reflns_av_sigmaI/netI 0.0480
_diffrn_reflns_limit_h_max 18
_diffrn_reflns_limit_h_min -18
_diffrn_reflns_limit_k_max 49
_diffrn_reflns_limit_k_min -49
_diffrn_reflns_limit_l_max 12
_diffrn_reflns_limit_l_min -13
_diffrn_reflns_number 13153
_diffrn_reflns_theta_full 27.48
_diffrn_reflns_theta_max 27.48
_diffrn_reflns_theta_min 3.09
_exptl_absorpt_coefficient_mu 0.078
_exptl_absorpt_correction_T_max 0.9824
_exptl_absorpt_correction_T_min 0.9741
_exptl_crystal_colour colorless
_exptl_crystal_density_diffrn 1.172
_exptl_crystal_density_method 'not measured'
_exptl_crystal_description prism
_exptl_crystal_F_000 2096
_exptl_crystal_size_max 0.34
_exptl_crystal_size_mid 0.26
_exptl_crystal_size_min 0.23
_refine_diff_density_max 0.135
_refine_diff_density_min -0.117
_refine_diff_density_rms 0.031
_refine_ls_abs_structure_details 'Flack H D (1983), Acta Cryst. A39, 876-881'
_refine_ls_abs_structure_Flack -0.3(13)
_refine_ls_extinction_method none
_refine_ls_goodness_of_fit_ref 1.053
_refine_ls_hydrogen_treatment mixed
_refine_ls_matrix_type full
_refine_ls_number_parameters 166
_refine_ls_number_reflns 3098
_refine_ls_number_restraints 1
_refine_ls_restrained_S_all 1.053
_refine_ls_R_factor_all 0.0631
_refine_ls_R_factor_gt 0.0452
_refine_ls_shift/su_max 0.000
_refine_ls_shift/su_mean 0.000
_refine_ls_structure_factor_coef Fsqd
_refine_ls_weighting_details 'calc w=1/[\s^2^(Fo^2^)+(0.0570P)^2^+0.3084P] where P=(Fo^2^+2Fc^2^)/3'
_refine_ls_weighting_scheme calc
_refine_ls_wR_factor_gt 0.1045
_refine_ls_wR_factor_ref 0.1133
_reflns_number_gt 2366
_reflns_number_total 3098
_reflns_threshold_expression >2sigma(I)
_cod_data_source_file c4ra02030h1.cif
_cod_data_source_block 1
_cod_original_cell_volume 5551.7(19)
_cod_original_sg_symbol_H-M Fdd2
_cod_database_code 7217079

loop_
_symmetry_equiv_pos_as_xyz
'x, y, z'
'-x, -y, z'
'x+1/4, -y+1/4, z+1/4'
'-x+1/4, y+1/4, z+1/4'
'x, y+1/2, z+1/2'
'-x, -y+1/2, z+1/2'
'x+1/4, -y+3/4, z+3/4'
'-x+1/4, y+3/4, z+3/4'
'x+1/2, y, z+1/2'
'-x+1/2, -y, z+1/2'
'x+3/4, -y+1/4, z+3/4'
'-x+3/4, y+1/4, z+3/4'
'x+1/2, y+1/2, z'
'-x+1/2, -y+1/2, z'
'x+3/4, -y+3/4, z+1/4'
'-x+3/4, y+3/4, z+1/4'

loop_
_atom_site_label
_atom_site_type_symbol
_atom_site_fract_x
_atom_site_fract_y
_atom_site_fract_z
_atom_site_U_iso_or_equiv
_atom_site_adp_type
_atom_site_occupancy
_atom_site_symmetry_multiplicity
_atom_site_calc_flag
_atom_site_refinement_flags
C1 C 0.5000 0.0000 0.7236(3) 0.0727(10) Uani 1 2 d S
H1 H 0.5000 0.0000 0.8140 0.087 Uiso 1 2 calc SR
C2 C 0.46163(14) 0.02738(7) 0.6557(2) 0.0618(6) Uani 1 1 d .
H2 H 0.4350 0.0462 0.6994 0.074 Uiso 1 1 calc R
C3 C 0.46325(11) 0.02654(5) 0.52125(19) 0.0435(4) Uani 1 1 d .
C4 C 0.42947(13) 0.05703(5) 0.44096(19) 0.0466(4) Uani 1 1 d .
C5 C 0.30176(16) 0.09616(5) 0.3754(2) 0.0587(6) Uani 1 1 d .
H5A H 0.3534 0.1127 0.3648 0.070 Uiso 1 1 calc R
H5B H 0.2515 0.1075 0.4244 0.070 Uiso 1 1 calc R
C6 C 0.2644(3) 0.08623(8) 0.2444(3) 0.0998(10) Uani 1 1 d .
H6A H 0.3131 0.0742 0.1968 0.150 Uiso 1 1 calc R
H6B H 0.2460 0.1068 0.1979 0.150 Uiso 1 1 calc R
H6C H 0.2100 0.0713 0.2546 0.150 Uiso 1 1 calc R
C7 C 0.26749(12) 0.04500(5) 0.51547(19) 0.0403(4) Uani 1 1 d .
C8 C 0.23682(15) 0.01383(5) 0.4629(2) 0.0552(5) Uani 1 1 d .
H8 H 0.2622 0.0062 0.3845 0.066 Uiso 1 1 calc R
C9 C 0.16902(16) -0.00598(6) 0.5256(3) 0.0623(6) Uani 1 1 d .
H9 H 0.1493 -0.0271 0.4903 0.075 Uiso 1 1 calc R
C10 C 0.13090(14) 0.00558(6) 0.6402(3) 0.0597(6) Uani 1 1 d .
H10 H 0.0852 -0.0078 0.6823 0.072 Uiso 1 1 calc R
C11 C 0.15913(13) 0.03691(5) 0.6947(2) 0.0522(5) Uani 1 1 d .
H11 H 0.1320 0.0446 0.7720 0.063 Uiso 1 1 calc R
C12 C 0.22867(12) 0.05676(5) 0.63246(19) 0.0422(4) Uani 1 1 d .
C13 C 0.22859(16) 0.10112(7) 0.7983(2) 0.0585(5) Uani 1 1 d .
H13A H 0.2451 0.0857 0.8693 0.070 Uiso 1 1 calc R
H13B H 0.1598 0.1035 0.7953 0.070 Uiso 1 1 calc R
C14 C 0.27445(17) 0.13603(7) 0.8171(3) 0.0696(7) Uani 1 1 d .
H14A H 0.3431 0.1331 0.8167 0.084 Uiso 1 1 calc R
H14B H 0.2564 0.1450 0.9017 0.084 Uiso 1 1 calc R
C15 C 0.2474(2) 0.16241(7) 0.7143(4) 0.0904(9) Uani 1 1 d .
H15A H 0.2663 0.1540 0.6303 0.136 Uiso 1 1 calc R
H15B H 0.2792 0.1840 0.7318 0.136 Uiso 1 1 calc R
H15C H 0.1797 0.1660 0.7156 0.136 Uiso 1 1 calc R
N1 N 0.5000 0.0000 0.4540(2) 0.0423(5) Uani 1 2 d S
N2 N 0.33665(10) 0.06588(4) 0.44935(16) 0.0454(4) Uani 1 1 d .
O1 O 0.48614(11) 0.07300(4) 0.37323(19) 0.0746(5) Uani 1 1 d .
O2 O 0.26373(9) 0.08750(4) 0.67728(14) 0.0534(4) Uani 1 1 d .

loop_
_atom_site_aniso_label
_atom_site_aniso_U_11
_atom_site_aniso_U_22
_atom_site_aniso_U_33
_atom_site_aniso_U_23
_atom_site_aniso_U_13
_atom_site_aniso_U_12
C1 0.0652(19) 0.117(3) 0.0357(15) 0.000 0.000 0.032(2)
C2 0.0557(12) 0.0846(15) 0.0451(12) -0.0089(11) 0.0040(9) 0.0202(12)
C3 0.0331(8) 0.0542(11) 0.0431(11) -0.0026(8) 0.0055(7) 0.0029(8)
C4 0.0448(9) 0.0468(9) 0.0483(11) -0.0013(8) 0.0152(8) 0.0048(8)
C5 0.0600(12) 0.0458(11) 0.0702(15) 0.0136(10) 0.0158(11) 0.0130(10)
C6 0.126(3) 0.090(2) 0.084(2) 0.0265(17) -0.0168(18) 0.0266(18)
C7 0.0375(8) 0.0408(9) 0.0425(10) 0.0029(8) 0.0052(7) 0.0056(7)
C8 0.0572(11) 0.0501(11) 0.0582(13) -0.0071(10) 0.0076(10) 0.0028(9)
C9 0.0625(13) 0.0502(11) 0.0744(16) 0.0004(11) -0.0047(11) -0.0129(11)
C10 0.0430(10) 0.0593(12) 0.0767(16) 0.0211(12) 0.0033(10) -0.0011(9)
C11 0.0434(9) 0.0625(12) 0.0508(12) 0.0134(10) 0.0083(8) 0.0082(9)
C12 0.0377(8) 0.0453(9) 0.0436(10) 0.0023(8) 0.0022(7) 0.0076(8)
C13 0.0554(11) 0.0775(14) 0.0428(11) -0.0084(10) 0.0025(9) 0.0131(11)
C14 0.0595(13) 0.0838(17) 0.0656(16) -0.0289(13) -0.0119(11) 0.0120(12)
C15 0.0959(19) 0.0597(14) 0.116(3) -0.0227(15) -0.0376(18) 0.0113(14)
N1 0.0378(10) 0.0477(12) 0.0415(12) 0.000 0.000 0.0019(9)
N2 0.0448(8) 0.0422(8) 0.0492(9) 0.0032(7) 0.0133(7) 0.0066(6)
O1 0.0581(8) 0.0711(10) 0.0947(14) 0.0236(10) 0.0350(9) 0.0081(8)
O2 0.0554(7) 0.0549(8) 0.0499(8) -0.0107(6) 0.0128(6) 0.0017(6)

loop_
_atom_type_symbol
_atom_type_description
_atom_type_scat_dispersion_real
_atom_type_scat_dispersion_imag
_atom_type_scat_source
C C 0.0033 0.0016 'International Tables Vol C Tables 4.2.6.8 and 6.1.1.4'
H H 0.0000 0.0000 'International Tables Vol C Tables 4.2.6.8 and 6.1.1.4'
N N 0.0061 0.0033 'International Tables Vol C Tables 4.2.6.8 and 6.1.1.4'
O O 0.0106 0.0060 'International Tables Vol C Tables 4.2.6.8 and 6.1.1.4'

loop_
_geom_angle_atom_site_label_1
_geom_angle_atom_site_label_2
_geom_angle_atom_site_label_3
_geom_angle
_geom_angle_site_symmetry_1
C2 C1 C2 118.8(3) 2_655
C2 C1 H1 120.6 2_655
C2 C1 H1 120.6 .
C1 C2 C3 119.0(2) .
C1 C2 H2 120.5 .
C3 C2 H2 120.5 .
N1 C3 C2 122.82(19) .
N1 C3 C4 115.49(17) .
C2 C3 C4 121.56(18) .
O1 C4 N2 122.53(18) .
O1 C4 C3 119.82(16) .
N2 C4 C3 117.63(15) .
N2 C5 C6 112.34(19) .
N2 C5 H5A 109.1 .
C6 C5 H5A 109.1 .
N2 C5 H5B 109.1 .
C6 C5 H5B 109.1 .
H5A C5 H5B 107.9 .
C5 C6 H6A 109.5 .
C5 C6 H6B 109.5 .
H6A C6 H6B 109.5 .
C5 C6 H6C 109.5 .
H6A C6 H6C 109.5 .
H6B C6 H6C 109.5 .
C8 C7 C12 119.74(17) .
C8 C7 N2 120.73(17) .
C12 C7 N2 119.50(16) .
C9 C8 C7 120.7(2) .
C9 C8 H8 119.7 .
C7 C8 H8 119.7 .
C10 C9 C8 119.5(2) .
C10 C9 H9 120.2 .
C8 C9 H9 120.2 .
C9 C10 C11 121.27(19) .
C9 C10 H10 119.4 .
C11 C10 H10 119.4 .
C10 C11 C12 119.3(2) .
C10 C11 H11 120.3 .
C12 C11 H11 120.3 .
O2 C12 C11 124.93(18) .
O2 C12 C7 115.62(15) .
C11 C12 C7 119.45(18) .
O2 C13 C14 106.89(19) .
O2 C13 H13A 110.3 .
C14 C13 H13A 110.3 .
O2 C13 H13B 110.3 .
C14 C13 H13B 110.3 .
H13A C13 H13B 108.6 .
C13 C14 C15 113.7(2) .
C13 C14 H14A 108.8 .
C15 C14 H14A 108.8 .
C13 C14 H14B 108.8 .
C15 C14 H14B 108.8 .
H14A C14 H14B 107.7 .
C14 C15 H15A 109.5 .
C14 C15 H15B 109.5 .
H15A C15 H15B 109.5 .
C14 C15 H15C 109.5 .
H15A C15 H15C 109.5 .
H15B C15 H15C 109.5 .
C3 N1 C3 117.6(2) 2_655
C4 N2 C7 122.92(14) .
C4 N2 C5 119.13(15) .
C7 N2 C5 117.59(15) .
C12 O2 C13 119.06(16) .

loop_
_geom_bond_atom_site_label_1
_geom_bond_atom_site_label_2
_geom_bond_distance
_geom_bond_site_symmetry_2
C1 C2 1.374(3) 2_655
C1 C2 1.374(3) .
C1 H1 0.9300 .
C2 C3 1.384(3) .
C2 H2 0.9300 .
C3 N1 1.336(2) .
C3 C4 1.511(3) .
C4 O1 1.223(2) .
C4 N2 1.349(2) .
C5 N2 1.474(2) .
C5 C6 1.495(4) .
C5 H5A 0.9700 .
C5 H5B 0.9700 .
C6 H6A 0.9600 .
C6 H6B 0.9600 .
C6 H6C 0.9600 .
C7 C8 1.383(3) .
C7 C12 1.396(3) .
C7 N2 1.432(2) .
C8 C9 1.379(3) .
C8 H8 0.9300 .
C9 C10 1.369(4) .
C9 H9 0.9300 .
C10 C11 1.386(3) .
C10 H10 0.9300 .
C11 C12 1.395(3) .
C11 H11 0.9300 .
C12 O2 1.361(2) .
C13 O2 1.438(2) .
C13 C14 1.501(4) .
C13 H13A 0.9700 .
C13 H13B 0.9700 .
C14 C15 1.514(4) .
C14 H14A 0.9700 .
C14 H14B 0.9700 .
C15 H15A 0.9600 .
C15 H15B 0.9600 .
C15 H15C 0.9600 .
N1 C3 1.336(2) 2_655
